data_7211446
loop_
_publ_author_name
'Yang, Bing-Ping'
'Xu, Xiang'
'Huang, Chao'
'Mao, Jiang-Gao'

_publ_section_title
;
 K4TM4(V2O7)2(IO3)4(H2O) (TM = Zn, Ni, Co): a series of quinary mixed
 metal--vanadium(v)--iodates
;
_journal_issue 48
_journal_name_full CrystEngComm
_journal_page_first 10464
_journal_paper_doi 10.1039/c3ce41653d
_journal_volume 15
_journal_year 2013
_chemical_formula_moiety '2(Co2 I2 O13 V2), 2(O0.50)2H, 4.0(K) '
_chemical_formula_sum 'Co4 H2 I4 K4 O27 V4'
_chemical_formula_weight 1537.50
_chemical_name_systematic
; 
 ? 
;
_space_group_IT_number 176
_symmetry_cell_setting hexagonal
_symmetry_space_group_name_Hall '-P 6c'
_symmetry_space_group_name_H-M 'P 63/m'
_atom_sites_solution_hydrogens none
_atom_sites_solution_primary direct
_atom_sites_solution_secondary difmap
_audit_creation_method SHELXL-97
_cell_angle_alpha 90.00
_cell_angle_beta 90.00
_cell_angle_gamma 120.00
_cell_formula_units_Z 1
_cell_length_a 5.5840(2)
_cell_length_b 5.5840(2)
_cell_length_c 25.991(2)
_cell_measurement_reflns_used 2659
_cell_measurement_temperature 293(2)
_cell_measurement_theta_max 27.4680
_cell_measurement_theta_min 2.1056
_cell_volume 701.85(6)
_computing_cell_refinement 'CrystalClear (Rigaku Inc., 2007)'
_computing_data_collection 'CrystalClear (Rigaku Inc., 2007)'
_computing_data_reduction 'CrystalClear (Rigaku Inc., 2007)'
_computing_structure_refinement 'SHELXL-97 (Sheldrick, 1997)'
_computing_structure_solution 'SHELXS-97 (Sheldrick, 1990)'
_diffrn_ambient_temperature 293(2)
_diffrn_measured_fraction_theta_full 0.982
_diffrn_measured_fraction_theta_max 0.982
_diffrn_measurement_method CCD_Profile_fitting
_diffrn_radiation_monochromator graphite
_diffrn_radiation_source 'fine-focus sealed tube'
_diffrn_radiation_type MoK\a
_diffrn_radiation_wavelength 0.71073
_diffrn_reflns_av_R_equivalents 0.0288
_diffrn_reflns_av_sigmaI/netI 0.0124
_diffrn_reflns_limit_h_max 6
_diffrn_reflns_limit_h_min -7
_diffrn_reflns_limit_k_max 7
_diffrn_reflns_limit_k_min -7
_diffrn_reflns_limit_l_max 33
_diffrn_reflns_limit_l_min -33
_diffrn_reflns_number 5363
_diffrn_reflns_theta_full 27.47
_diffrn_reflns_theta_max 27.47
_diffrn_reflns_theta_min 4.21
_exptl_absorpt_coefficient_mu 8.668
_exptl_absorpt_correction_T_max 0.841
_exptl_absorpt_correction_T_min 0.093
_exptl_absorpt_correction_type multi-scan
_exptl_absorpt_process_details Higashi
_exptl_crystal_colour brown
_exptl_crystal_density_diffrn 3.638
_exptl_crystal_density_method 'not measured'
_exptl_crystal_description Plate
_exptl_crystal_F_000 706
_exptl_crystal_size_max 0.3
_exptl_crystal_size_mid 0.3
_exptl_crystal_size_min 0.02
_refine_diff_density_max 1.231
_refine_diff_density_min -1.181
_refine_diff_density_rms 0.180
_refine_ls_extinction_method none
_refine_ls_goodness_of_fit_ref 1.212
_refine_ls_hydrogen_treatment none
_refine_ls_matrix_type full
_refine_ls_number_parameters 38
_refine_ls_number_reflns 553
_refine_ls_number_restraints 0
_refine_ls_restrained_S_all 1.212
_refine_ls_R_factor_all 0.0279
_refine_ls_R_factor_gt 0.0270
_refine_ls_shift/su_max 0.000
_refine_ls_shift/su_mean 0.000
_refine_ls_structure_factor_coef Fsqd
_refine_ls_weighting_details 'calc w=1/[\s^2^(Fo^2^)+(0.0342P)^2^+2.2016P] where P=(Fo^2^+2Fc^2^)/3'
_refine_ls_weighting_scheme calc
_refine_ls_wR_factor_gt 0.0689
_refine_ls_wR_factor_ref 0.0697
_reflns_number_gt 534
_reflns_number_total 553
_reflns_threshold_expression >2sigma(I)
_cod_data_source_file c3ce41653d.cif
_cod_data_source_block K4Co4(V2O7)2(IO3)4(H2O)
_cod_depositor_comments
;
The following automatic conversions were performed:

'_exptl_absorpt_correction_type' value 'Multi-scan' changed to
'multi-scan' according to
/home/saulius/struct/CIF-dictionaries/cif_core.dic dictionary named
'cif_core.dic' version 2.4.2 from 2011-04-26.

Automatic conversion script
Id: cif_fix_values 1891 2012-01-12 08:04:46Z andrius 
;
_cod_original_sg_symbol_H-M P6(3)/m
_cod_database_code 7211446

loop_
_symmetry_equiv_pos_as_xyz
'x, y, z'
'-y, x-y, z'
'-x+y, -x, z'
'-x, -y, z+1/2'
'y, -x+y, z+1/2'
'x-y, x, z+1/2'
'-x, -y, -z'
'y, -x+y, -z'
'x-y, x, -z'
'x, y, -z-1/2'
'-y, x-y, -z-1/2'
'-x+y, -x, -z-1/2'

loop_
_atom_site_label
_atom_site_type_symbol
_atom_site_fract_x
_atom_site_fract_y
_atom_site_fract_z
_atom_site_U_iso_or_equiv
_atom_site_adp_type
_atom_site_occupancy
_atom_site_symmetry_multiplicity
_atom_site_calc_flag
_atom_site_refinement_flags
K1 K 0.3333 0.6667 0.2500 0.0320(12) Uani 0.657(10) 6 d SP
K2 K 0.3333 0.6667 -0.01940(13) 0.0570(11) Uani 0.672(5) 3 d SP
Co1 Co 0.3333 0.6667 0.11612(4) 0.0161(2) Uani 1 3 d S
V1 V -0.3333 0.3333 0.18154(4) 0.0100(2) Uani 1 3 d S
I1 I 0.0000 0.0000 0.102031(15) 0.01317(18) Uani 1 3 d S
O1 O 0.1080(5) 0.3219(5) 0.06841(11) 0.0209(6) Uani 1 1 d .
O2 O -0.3333 0.3333 0.2500 0.049(3) Uani 1 6 d S
O3 O -0.0165(6) 0.5651(6) 0.15999(12) 0.0253(6) Uani 1 1 d .
O1W O 0.0000 1.0000 0.2500 0.027(3) Uani 0.50 6 d SP

loop_
_atom_site_aniso_label
_atom_site_aniso_U_11
_atom_site_aniso_U_22
_atom_site_aniso_U_33
_atom_site_aniso_U_23
_atom_site_aniso_U_13
_atom_site_aniso_U_12
K1 0.0413(16) 0.0413(16) 0.0133(17) 0.000 0.000 0.0207(8)
K2 0.0743(17) 0.0743(17) 0.0224(15) 0.000 0.000 0.0371(9)
Co1 0.0091(3) 0.0091(3) 0.0300(5) 0.000 0.000 0.00455(14)
V1 0.0106(3) 0.0106(3) 0.0090(5) 0.000 0.000 0.00528(16)
I1 0.01015(19) 0.01015(19) 0.0192(3) 0.000 0.000 0.00508(10)
O1 0.0198(13) 0.0099(11) 0.0306(15) 0.0007(11) -0.0028(11) 0.0057(10)
O2 0.068(4) 0.068(4) 0.011(4) 0.000 0.000 0.034(2)
O3 0.0138(13) 0.0252(15) 0.0313(15) 0.0059(13) 0.0042(11) 0.0054(12)
O1W 0.032(5) 0.032(5) 0.018(7) 0.000 0.000 0.016(3)

loop_
_atom_type_symbol
_atom_type_description
_atom_type_scat_dispersion_real
_atom_type_scat_dispersion_imag
_atom_type_scat_source
O O 0.0106 0.0060 'International Tables Vol C Tables 4.2.6.8 and 6.1.1.4'
H H 0.0000 0.0000 'International Tables Vol C Tables 4.2.6.8 and 6.1.1.4'
K K 0.2009 0.2494 'International Tables Vol C Tables 4.2.6.8 and 6.1.1.4'
V V 0.3005 0.5294 'International Tables Vol C Tables 4.2.6.8 and 6.1.1.4'
Co Co 0.3494 0.9721 'International Tables Vol C Tables 4.2.6.8 and 6.1.1.4'
I I -0.4742 1.8119 'International Tables Vol C Tables 4.2.6.8 and 6.1.1.4'

loop_
_geom_angle_atom_site_label_1
_geom_angle_atom_site_label_2
_geom_angle_atom_site_label_3
_geom_angle
_geom_angle_site_symmetry_1
_geom_angle_site_symmetry_3
O3 K1 O3 145.27(5) 12_566 .
O3 K1 O3 62.26(9) 12_566 10_556
O3 K1 O3 106.69(11) . 10_556
O3 K1 O3 62.26(9) 12_566 11_666
O3 K1 O3 145.27(5) . 11_666
O3 K1 O3 62.26(9) 10_556 11_666
O3 K1 O3 106.69(12) 12_566 3_565
O3 K1 O3 62.26(9) . 3_565
O3 K1 O3 145.27(5) 10_556 3_565
O3 K1 O3 145.27(5) 11_666 3_565
O3 K1 O3 145.27(5) 12_566 2_665
O3 K1 O3 62.26(9) . 2_665
O3 K1 O3 145.27(5) 10_556 2_665
O3 K1 O3 106.69(11) 11_666 2_665
O3 K1 O3 62.26(9) 3_565 2_665
O3 K1 O2 114.32(7) 12_566 .
O3 K1 O2 54.53(6) . .
O3 K1 O2 54.53(5) 10_556 .
O3 K1 O2 99.70(6) 11_666 .
O3 K1 O2 114.32(7) 3_565 .
O3 K1 O2 99.70(6) 2_665 .
O3 K1 O2 54.53(5) 12_566 1_665
O3 K1 O2 99.70(6) . 1_665
O3 K1 O2 99.70(6) 10_556 1_665
O3 K1 O2 114.32(7) 11_666 1_665
O3 K1 O2 54.53(5) 3_565 1_665
O3 K1 O2 114.32(7) 2_665 1_665
O2 K1 O2 120.0 . 1_665
O3 K1 O1W 80.30(6) 12_566 .
O3 K1 O1W 65.68(7) . .
O3 K1 O1W 65.68(7) 10_556 .
O3 K1 O1W 125.47(5) 11_666 .
O3 K1 O1W 80.30(6) 3_565 .
O3 K1 O1W 125.47(5) 2_665 .
O2 K1 O1W 60.0 . .
O2 K1 O1W 60.0 1_665 .
O3 K1 O1W 65.68(7) 12_566 1_655
O3 K1 O1W 125.47(6) . 1_655
O3 K1 O1W 125.47(6) 10_556 1_655
O3 K1 O1W 80.30(6) 11_666 1_655
O3 K1 O1W 65.68(7) 3_565 1_655
O3 K1 O1W 80.30(6) 2_665 1_655
O2 K1 O1W 180.0 . 1_655
O2 K1 O1W 60.0 1_665 1_655
O1W K1 O1W 120.0 . 1_655
O3 K1 O1W 125.47(5) 12_566 1_545
O3 K1 O1W 80.30(6) . 1_545
O3 K1 O1W 80.30(6) 10_556 1_545
O3 K1 O1W 65.68(7) 11_666 1_545
O3 K1 O1W 125.47(5) 3_565 1_545
O3 K1 O1W 65.68(7) 2_665 1_545
O2 K1 O1W 60.0 . 1_545
O2 K1 O1W 180.0 1_665 1_545
O1W K1 O1W 120.0 . 1_545
O1W K1 O1W 120.0 1_655 1_545
O3 K1 O2 99.70(6) 12_566 1_655
O3 K1 O2 114.32(7) . 1_655
O3 K1 O2 114.32(7) 10_556 1_655
O3 K1 O2 54.53(5) 11_666 1_655
O3 K1 O2 99.70(6) 3_565 1_655
O3 K1 O2 54.53(5) 2_665 1_655
O2 K1 O2 120.0 . 1_655
O2 K1 O2 120.0 1_665 1_655
O1W K1 O2 180.0 . 1_655
O1W K1 O2 60.0 1_655 1_655
O1W K1 O2 60.0 1_545 1_655
O1 K2 O1 100.97(11) 7_565 9_665
O1 K2 O1 100.97(11) 7_565 8
O1 K2 O1 100.97(11) 9_665 8
O1 K2 O1 87.20(11) 7_565 3_565
O1 K2 O1 106.49(8) 9_665 3_565
O1 K2 O1 149.29(11) 8 3_565
O1 K2 O1 149.29(11) 7_565 2_665
O1 K2 O1 87.20(11) 9_665 2_665
O1 K2 O1 106.49(8) 8 2_665
O1 K2 O1 62.14(11) 3_565 2_665
O1 K2 O1 106.49(8) 7_565 .
O1 K2 O1 149.29(11) 9_665 .
O1 K2 O1 87.20(11) 8 .
O1 K2 O1 62.14(11) 3_565 .
O1 K2 O1 62.14(11) 2_665 .
O1 K2 O1 56.22(10) 7_565 9
O1 K2 O1 130.51(15) 9_665 9
O1 K2 O1 52.17(10) 8 9
O1 K2 O1 114.34(7) 3_565 9
O1 K2 O1 136.17(9) 2_665 9
O1 K2 O1 77.59(10) . 9
O1 K2 O1 52.17(10) 7_565 8_565
O1 K2 O1 56.22(10) 9_665 8_565
O1 K2 O1 130.51(15) 8 8_565
O1 K2 O1 77.59(10) 3_565 8_565
O1 K2 O1 114.34(7) 2_665 8_565
O1 K2 O1 136.17(9) . 8_565
O1 K2 O1 106.37(8) 9 8_565
O1 K2 O1 130.51(15) 7_565 7_665
O1 K2 O1 52.17(10) 9_665 7_665
O1 K2 O1 56.22(10) 8 7_665
O1 K2 O1 136.17(9) 3_565 7_665
O1 K2 O1 77.59(10) 2_665 7_665
O1 K2 O1 114.34(7) . 7_665
O1 K2 O1 106.37(8) 9 7_665
O1 K2 O1 106.37(8) 8_565 7_665
O1 K2 K2 96.71(6) 7_565 7_675
O1 K2 K2 53.77(7) 9_665 7_675
O1 K2 K2 151.79(8) 8 7_675
O1 K2 K2 52.72(9) 3_565 7_675
O1 K2 K2 64.29(10) 2_665 7_675
O1 K2 K2 108.68(16) . 7_675
O1 K2 K2 152.34(5) 9 7_675
O1 K2 K2 50.04(6) 8_565 7_675
O1 K2 K2 95.62(5) 7_665 7_675
O1 K2 K2 53.77(7) 7_565 7_565
O1 K2 K2 151.79(8) 9_665 7_565
O1 K2 K2 96.71(6) 8 7_565
O1 K2 K2 64.29(10) 3_565 7_565
O1 K2 K2 108.68(16) 2_665 7_565
O1 K2 K2 52.72(9) . 7_565
O1 K2 K2 50.04(6) 9 7_565
O1 K2 K2 95.62(5) 8_565 7_565
O1 K2 K2 152.34(5) 7_665 7_565
K2 K2 K2 111.49(10) 7_675 7_565
O1 K2 K2 151.79(8) 7_565 7_665
O1 K2 K2 96.71(6) 9_665 7_665
O1 K2 K2 53.77(7) 8 7_665
O1 K2 K2 108.68(16) 3_565 7_665
O1 K2 K2 52.72(9) 2_665 7_665
O1 K2 K2 64.29(10) . 7_665
O1 K2 K2 95.62(5) 9 7_665
O1 K2 K2 152.34(5) 8_565 7_665
O1 K2 K2 50.04(6) 7_665 7_665
K2 K2 K2 111.49(10) 7_675 7_665
K2 K2 K2 111.49(10) 7_565 7_665
O3 Co1 O3 92.85(12) 3_565 .
O3 Co1 O3 92.85(12) 3_565 2_665
O3 Co1 O3 92.85(12) . 2_665
O3 Co1 O1 175.82(12) 3_565 .
O3 Co1 O1 91.33(11) . .
O3 Co1 O1 87.17(11) 2_665 .
O3 Co1 O1 91.33(11) 3_565 3_565
O3 Co1 O1 87.17(11) . 3_565
O3 Co1 O1 175.82(12) 2_665 3_565
O1 Co1 O1 88.65(11) . 3_565
O3 Co1 O1 87.17(11) 3_565 2_665
O3 Co1 O1 175.82(12) . 2_665
O3 Co1 O1 91.33(11) 2_665 2_665
O1 Co1 O1 88.65(11) . 2_665
O1 Co1 O1 88.65(11) 3_565 2_665
O3 Co1 K1 56.78(9) 3_565 .
O3 Co1 K1 56.78(9) . .
O3 Co1 K1 56.78(9) 2_665 .
O1 Co1 K1 126.22(8) . .
O1 Co1 K1 126.22(8) 3_565 .
O1 Co1 K1 126.22(8) 2_665 .
O3 Co1 K2 123.22(9) 3_565 .
O3 Co1 K2 123.22(9) . .
O3 Co1 K2 123.22(9) 2_665 .
O1 Co1 K2 53.78(8) . .
O1 Co1 K2 53.78(8) 3_565 .
O1 Co1 K2 53.78(8) 2_665 .
K1 Co1 K2 180.0 . .
O3 V1 O3 109.49(11) 3_455 .
O3 V1 O3 109.49(11) 3_455 2_565
O3 V1 O3 109.49(11) . 2_565
O3 V1 O2 109.46(11) 3_455 .
O3 V1 O2 109.46(11) . .
O3 V1 O2 109.46(11) 2_565 .
O3 V1 K1 112.02(12) 3_455 .
O3 V1 K1 50.47(10) . .
O3 V1 K1 138.11(11) 2_565 .
O2 V1 K1 61.106(14) . .
O3 V1 K1 50.47(10) 3_455 1_445
O3 V1 K1 138.11(11) . 1_445
O3 V1 K1 112.02(12) 2_565 1_445
O2 V1 K1 61.106(14) . 1_445
K1 V1 K1 98.614(18) . 1_445
O3 V1 K1 138.11(11) 3_455 1_455
O3 V1 K1 112.02(12) . 1_455
O3 V1 K1 50.47(10) 2_565 1_455
O2 V1 K1 61.106(14) . 1_455
K1 V1 K1 98.614(18) . 1_455
K1 V1 K1 98.614(18) 1_445 1_455
O1 I1 O1 98.63(12) 2 .
O1 I1 O1 98.63(12) 2 3
O1 I1 O1 98.63(12) . 3
O1 I1 K2 41.97(9) 2 7
O1 I1 K2 116.63(10) . 7
O1 I1 K2 59.47(9) 3 7
O1 I1 K2 59.47(9) 2 7_565
O1 I1 K2 41.97(8) . 7_565
O1 I1 K2 116.63(10) 3 7_565
K2 I1 K2 92.23(6) 7 7_565
O1 I1 K2 116.63(10) 2 7_665
O1 I1 K2 59.47(9) . 7_665
O1 I1 K2 41.97(9) 3 7_665
K2 I1 K2 92.23(6) 7 7_665
K2 I1 K2 92.23(6) 7_565 7_665
I1 O1 Co1 112.03(14) . .
I1 O1 K2 112.45(12) . 7_565
Co1 O1 K2 112.22(11) . 7_565
I1 O1 K2 151.12(15) . .
Co1 O1 K2 89.64(10) . .
K2 O1 K2 73.51(8) 7_565 .
I1 O1 K2 92.72(10) . 7_665
Co1 O1 K2 94.70(10) . 7_665
K2 O1 K2 130.51(15) 7_565 7_665
K2 O1 K2 65.66(7) . 7_665
V1 O2 V1 180.0 10_556 .
V1 O2 K1 90.0 10_556 .
V1 O2 K1 90.0 . .
V1 O2 K1 90.0 10_556 1_445
V1 O2 K1 90.0 . 1_445
K1 O2 K1 120.0 . 1_445
V1 O2 K1 90.0 10_556 1_455
V1 O2 K1 90.0 . 1_455
K1 O2 K1 120.0 . 1_455
K1 O2 K1 120.0 1_445 1_455
V1 O3 Co1 151.1(2) . .
V1 O3 K1 103.12(13) . .
Co1 O3 K1 86.57(10) . .
K1 O1W K1 120.0 . 1_565
K1 O1W K1 120.0 . 1_455
K1 O1W K1 120.0 1_565 1_455

loop_
_geom_bond_atom_site_label_1
_geom_bond_atom_site_label_2
_geom_bond_distance
_geom_bond_site_symmetry_2
K1 O3 2.916(3) 12_566
K1 O3 2.916(3) .
K1 O3 2.916(3) 10_556
K1 O3 2.916(3) 11_666
K1 O3 2.916(3) 3_565
K1 O3 2.916(3) 2_665
K1 O2 3.22392(11) .
K1 O2 3.22392(11) 1_665
K1 O1W 3.22392(11) .
K1 O1W 3.22392(11) 1_655
K1 O1W 3.22392(12) 1_545
K1 O2 3.22392(11) 1_655
K2 O1 2.803(3) 7_565
K2 O1 2.803(3) 9_665
K2 O1 2.803(3) 8
K2 O1 2.842(4) 3_565
K2 O1 2.842(4) 2_665
K2 O1 2.842(4) .
K2 O1 3.340(3) 9
K2 O1 3.340(3) 8_565
K2 O1 3.340(3) 7_665
K2 K2 3.378(2) 7_675
K2 K2 3.378(2) 7_565
K2 K2 3.378(2) 7_665
Co1 O3 2.081(3) 3_565
Co1 O3 2.081(3) .
Co1 O3 2.081(3) 2_665
Co1 O1 2.099(3) .
Co1 O1 2.099(3) 3_565
Co1 O1 2.099(3) 2_665
V1 O3 1.682(3) 3_455
V1 O3 1.682(3) .
V1 O3 1.682(3) 2_565
V1 O2 1.7793(10) .
V1 K1 3.6823(5) 1_445
V1 K1 3.6823(5) 1_455
I1 O1 1.809(3) 2
I1 O1 1.809(3) .
I1 O1 1.809(3) 3
I1 K2 3.8738(19) 7
I1 K2 3.8738(19) 7_565
I1 K2 3.8738(19) 7_665
O1 K2 2.803(3) 7_565
O1 K2 3.340(3) 7_665
O2 V1 1.7793(10) 10_556
O2 K1 3.22392(12) 1_445
O2 K1 3.22392(11) 1_455
O1W K1 3.22392(11) 1_565
O1W K1 3.22392(11) 1_455
